data_4034428
loop_
_publ_author_name
'Chen, Shuqi'
'Yao, Yongqi'
'Yang, Wen'
'Lin, Qifu'
'Wang, Lin'
'Li, Huanyong'
'Chen, Donghan'
'Tan, Yun'
'Yang, Dingqiao'

_publ_section_title
;
 Three-Component Cycloaddition To Synthesize Aziridines and
 1,2,3-Triazolines.
;
_journal_issue 18
_journal_name_full 'The Journal of organic chemistry'
_journal_page_first 11863
_journal_page_last 11872
_journal_paper_doi 10.1021/acs.joc.9b01713
_journal_volume 84
_journal_year 2019
_chemical_formula_moiety 'C19 H19 N O6 S'
_chemical_formula_sum 'C19 H19 N O6 S'
_chemical_formula_weight 389.43
_space_group_crystal_system triclinic
_space_group_IT_number 2
_space_group_name_Hall '-P 1'
_space_group_name_H-M_alt 'P -1'
_symmetry_Int_Tables_number 2
_atom_sites_solution_primary dual
_audit_creation_date 2019-04-17
_audit_creation_method
;
Olex2 1.2
(compiled 2018.05.29 svn.r3508 for OlexSys, GUI svn.r5506)
;
_cell_angle_alpha 98.427(5)
_cell_angle_beta 105.260(6)
_cell_angle_gamma 99.585(6)
_cell_formula_units_Z 2
_cell_length_a 9.5058(7)
_cell_length_b 9.7689(6)
_cell_length_c 10.3324(6)
_cell_measurement_reflns_used 2779
_cell_measurement_temperature 293
_cell_measurement_theta_max 62.8670
_cell_measurement_theta_min 4.5480
_cell_volume 894.26(11)
_computing_cell_refinement
;
CrysAlisPro, Agilent Technologies,
Version 1.171.37.35 (release 13-08-2014 CrysAlis171 .NET)
(compiled Aug 13 2014,18:06:01)
;
_computing_data_collection
;
CrysAlisPro, Agilent Technologies,
Version 1.171.37.35 (release 13-08-2014 CrysAlis171 .NET)
(compiled Aug 13 2014,18:06:01)
;
_computing_data_reduction
;
CrysAlisPro, Agilent Technologies,
Version 1.171.37.35 (release 13-08-2014 CrysAlis171 .NET)
(compiled Aug 13 2014,18:06:01)
;
_computing_molecular_graphics 'Olex2 (Dolomanov et al., 2009)'
_computing_publication_material 'Olex2 (Dolomanov et al., 2009)'
_computing_structure_refinement 'olex2.refine (Bourhis et al., 2015)'
_computing_structure_solution 'ShelXT (Sheldrick, 2015)'
_diffrn_ambient_temperature 293
_diffrn_detector 'CCD plate'
_diffrn_detector_area_resol_mean 16.0288
_diffrn_detector_type Sapphire3
_diffrn_measured_fraction_theta_full 0.9391
_diffrn_measured_fraction_theta_max 0.9734
_diffrn_measurement_details
;
#__ type_ start__ end____ width___ exp.time_
  1 omega  -35.00   10.00   1.0000    1.0000
omega____ theta____ kappa____ phi______ frames
    -      -32.8684   57.0000   90.0000 45

#__ type_ start__ end____ width___ exp.time_
  2 omega   11.00   98.00   1.0000    1.0000
omega____ theta____ kappa____ phi______ frames
    -       32.8684   77.0000  -90.0000 87

#__ type_ start__ end____ width___ exp.time_
  3 omega  135.00  160.00   1.0000    1.0000
omega____ theta____ kappa____ phi______ frames
    -       90.5000   77.0000 -150.0000 25

#__ type_ start__ end____ width___ exp.time_
  4 omega   60.00  107.00   1.0000    1.0000
omega____ theta____ kappa____ phi______ frames
    -       90.5000   77.0000 -150.0000 47

#__ type_ start__ end____ width___ exp.time_
  5 omega   37.00   67.00   1.0000    1.0000
omega____ theta____ kappa____ phi______ frames
    -       90.5000  -30.0000  -90.0000 30

#__ type_ start__ end____ width___ exp.time_
  6 omega   37.00  124.00   1.0000    1.0000
omega____ theta____ kappa____ phi______ frames
    -       90.5000  -89.0000  -26.1592 87

#__ type_ start__ end____ width___ exp.time_
  7 omega   82.00  108.00   1.0000    1.0000
omega____ theta____ kappa____ phi______ frames
    -       90.5000  -93.0000   83.4782 26

#__ type_ start__ end____ width___ exp.time_
  8 omega   77.00  103.00   1.0000    1.0000
omega____ theta____ kappa____ phi______ frames
    -       90.5000  -88.0000  179.4322 26

#__ type_ start__ end____ width___ exp.time_
  9 omega   60.00  128.00   1.0000    1.0000
omega____ theta____ kappa____ phi______ frames
    -       90.5000  -92.0000  154.2845 68

#__ type_ start__ end____ width___ exp.time_
 10 omega   47.00   76.00   1.0000    1.0000
omega____ theta____ kappa____ phi______ frames
    -       90.5000  -45.0000    0.0000 29

#__ type_ start__ end____ width___ exp.time_
 11 omega   39.00   77.00   1.0000    1.0000
omega____ theta____ kappa____ phi______ frames
    -       90.5000  -45.0000   90.0000 38

#__ type_ start__ end____ width___ exp.time_
 12 omega   39.00   72.00   1.0000    1.0000
omega____ theta____ kappa____ phi______ frames
    -       90.5000  -94.0000  120.0000 33

#__ type_ start__ end____ width___ exp.time_
 13 omega   28.00   53.00   1.0000    1.0000
omega____ theta____ kappa____ phi______ frames
    -       90.5000  -88.0000  179.4322 25

#__ type_ start__ end____ width___ exp.time_
 14 omega   23.00   48.00   1.0000    1.0000
omega____ theta____ kappa____ phi______ frames
    -       90.5000  -30.0000  150.0000 25

#__ type_ start__ end____ width___ exp.time_
 15 omega   61.00  151.00   1.0000    1.0000
omega____ theta____ kappa____ phi______ frames
    -       90.5000   30.0000  150.0000 90

#__ type_ start__ end____ width___ exp.time_
 16 omega   35.00  107.00   1.0000    1.0000
omega____ theta____ kappa____ phi______ frames
    -       32.8684  178.0000   90.0000 72

#__ type_ start__ end____ width___ exp.time_
 17 omega   18.00  136.00   1.0000    1.0000
omega____ theta____ kappa____ phi______ frames
    -       90.5000    0.0000  -60.0000 118

#__ type_ start__ end____ width___ exp.time_
 18 omega   25.00   77.00   1.0000    1.0000
omega____ theta____ kappa____ phi______ frames
    -       90.5000  -45.0000  -30.0000 52

#__ type_ start__ end____ width___ exp.time_
 19 omega   21.00   67.00   1.0000    1.0000
omega____ theta____ kappa____ phi______ frames
    -       90.5000  -30.0000 -120.0000 46

#__ type_ start__ end____ width___ exp.time_
 20 omega   19.00   93.00   1.0000    1.0000
omega____ theta____ kappa____ phi______ frames
    -       90.5000  -88.0000  -95.8520 74

#__ type_ start__ end____ width___ exp.time_
 21 omega  -34.00   63.00   1.0000    1.0000
omega____ theta____ kappa____ phi______ frames
    -       32.8684  -77.0000  150.0000 97

#__ type_ start__ end____ width___ exp.time_
 22 omega  -96.00  -55.00   1.0000    1.0000
omega____ theta____ kappa____ phi______ frames
    -      -32.8684  -77.0000 -150.0000 41
;
_diffrn_measurement_device 'four-circle diffractometer'
_diffrn_measurement_device_type 'Xcalibur, Sapphire3, Gemini ultra'
_diffrn_measurement_method '\w scans'
_diffrn_orient_matrix_UB_11 -0.1383766000
_diffrn_orient_matrix_UB_12 0.0660301000
_diffrn_orient_matrix_UB_13 -0.0158018000
_diffrn_orient_matrix_UB_21 0.0828544000
_diffrn_orient_matrix_UB_22 0.1114050000
_diffrn_orient_matrix_UB_23 0.1317265000
_diffrn_orient_matrix_UB_31 0.0597805000
_diffrn_orient_matrix_UB_32 0.0993717000
_diffrn_orient_matrix_UB_33 -0.0853239000
_diffrn_radiation_monochromator mirror
_diffrn_radiation_probe x-ray
_diffrn_radiation_type 'Cu K\a'
_diffrn_radiation_wavelength 1.54184
_diffrn_reflns_av_R_equivalents 0.0187
_diffrn_reflns_av_unetI/netI 0.0235
_diffrn_reflns_limit_h_max 10
_diffrn_reflns_limit_h_min -10
_diffrn_reflns_limit_k_max 11
_diffrn_reflns_limit_k_min -9
_diffrn_reflns_limit_l_max 10
_diffrn_reflns_limit_l_min -11
_diffrn_reflns_number 4904
_diffrn_reflns_theta_full 25.0000
_diffrn_reflns_theta_max 62.73
_diffrn_reflns_theta_min 4.53
_diffrn_source 'sealed X-ray tube'
_diffrn_source_type 'Enhance Ultra (Cu) X-ray Source'
_exptl_absorpt_coefficient_mu 1.943
_exptl_absorpt_correction_T_max 1.00000
_exptl_absorpt_correction_T_min 0.78463
_exptl_absorpt_correction_type multi-scan
_exptl_absorpt_process_details
;
CrysAlisPro, Agilent Technologies,
Version 1.171.37.35 (release 13-08-2014 CrysAlis171 .NET)
(compiled Aug 13 2014,18:06:01)
Empirical absorption correction using spherical harmonics,
 implemented in SCALE3 ABSPACK scaling algorithm.
;
_exptl_crystal_colour 'clear yellowish yellow'
_exptl_crystal_colour_lustre clear
_exptl_crystal_colour_modifier yellowish
_exptl_crystal_colour_primary yellow
_exptl_crystal_density_diffrn 1.4461
_exptl_crystal_description block
_exptl_crystal_F_000 410.0482
_exptl_crystal_size_max 0.35
_exptl_crystal_size_mid 0.32
_exptl_crystal_size_min 0.28
_refine_diff_density_max 0.2816
_refine_diff_density_min -0.2924
_refine_diff_density_rms 0.0508
_refine_ls_d_res_high 0.8674
_refine_ls_d_res_low 9.7664
_refine_ls_goodness_of_fit_ref 1.0869
_refine_ls_hydrogen_treatment constr
_refine_ls_matrix_type full
_refine_ls_number_constraints 32
_refine_ls_number_parameters 247
_refine_ls_number_reflns 2786
_refine_ls_number_restraints 0
_refine_ls_restrained_S_all 1.0869
_refine_ls_R_factor_all 0.0404
_refine_ls_R_factor_gt 0.0375
_refine_ls_shift/su_max 0.0006
_refine_ls_shift/su_mean 0.0001
_refine_ls_structure_factor_coef Fsqd
_refine_ls_weighting_details 'w=1/[\s^2^(Fo^2^)+(0.0618P)^2^+0.1999P] where P=(Fo^2^+2Fc^2^)/3'
_refine_ls_weighting_scheme calc
_refine_ls_wR_factor_gt 0.1023
_refine_ls_wR_factor_ref 0.1057
_reflns_Friedel_coverage 0.0
_reflns_limit_h_max 10
_reflns_limit_h_min -10
_reflns_limit_k_max 10
_reflns_limit_k_min -11
_reflns_limit_l_max 11
_reflns_limit_l_min 0
_reflns_number_gt 2572
_reflns_number_total 2786
_reflns_threshold_expression I>=2u(I)
_cod_data_source_file jo9b01713_si_002.cif
_cod_data_source_block csq-1-0416
_cod_database_code 4034428
_reflns_odcompleteness_completeness 99.16
_reflns_odcompleteness_iscentric 1
_reflns_odcompleteness_theta 61.08
_olex2_refinement_description
;
1. Fixed Uiso
 At 1.2 times of:
  All C(H) groups
 At 1.5 times of:
  All C(H,H,H) groups
2.a Ternary CH refined with riding coordinates:
 C00A(H00A), C00B(H00B), C00D(H00D), C00F(H00F)
2.b Aromatic/amide H refined with riding coordinates:
 C00H(H00H), C00J(H00J), C00K(H00K), C00L(H00L), C00M(H00M), C00O(H00O)
2.c Idealised Me refined as rotating group:
 C00P(H00c,H00e,H00g), C00Q(H00i,H00n,H00p), C00R(H00q,H00r,H00s)
;
_olex2_submission_special_instructions 'No special instructions were received'

loop_
_space_group_symop_id
_space_group_symop_operation_xyz
1 x,y,z
2 -x,-y,-z

loop_
_atom_site_label
_atom_site_type_symbol
_atom_site_fract_x
_atom_site_fract_y
_atom_site_fract_z
_atom_site_U_iso_or_equiv
_atom_site_adp_type
_atom_site_occupancy
_atom_site_refinement_flags_posn
S001 S 0.66190(5) 0.79332(5) 0.18936(4) 0.03771(17) Uani 1.000000 .
O002 O 0.86618(15) 0.96652(14) 0.66292(13) 0.0450(3) Uani 1.000000 .
O003 O 0.72924(16) 0.92858(15) 0.17043(14) 0.0488(4) Uani 1.000000 .
O004 O 0.42662(15) 0.77659(15) 0.65044(15) 0.0485(4) Uani 1.000000 .
O005 O 0.01274(15) 0.69134(15) -0.03324(16) 0.0514(4) Uani 1.000000 .
O006 O 0.70986(16) 0.67051(15) 0.13953(15) 0.0523(4) Uani 1.000000 .
O007 O 0.91430(18) 0.54254(17) 0.61645(17) 0.0585(4) Uani 1.000000 .
N008 N 0.68657(16) 0.79228(15) 0.35723(15) 0.0340(3) Uani 1.000000 .
C009 C 0.6632(2) 0.78501(19) 0.61565(17) 0.0351(4) Uani 1.000000 .
C00A C 0.7116(2) 0.93519(18) 0.44479(18) 0.0351(4) Uani 1.000000 .
H00A H 0.6964(2) 1.01767(18) 0.40339(18) 0.0421(5) Uiso 1.000000 R
C00B C 0.8403(2) 0.87117(18) 0.44009(19) 0.0369(4) Uani 1.000000 .
H00B H 0.9121(2) 0.91024(18) 0.39500(19) 0.0443(5) Uiso 1.000000 R
C00C C 0.1630(2) 0.72441(19) 0.01819(18) 0.0378(4) Uani 1.000000 .
C00D C 0.7059(2) 0.93460(19) 0.59312(19) 0.0373(4) Uani 1.000000 .
H00D H 0.6514(2) 1.00151(19) 0.62708(19) 0.0448(5) Uiso 1.000000 R
C00E C 0.4685(2) 0.76761(19) 0.12346(18) 0.0360(4) Uani 1.000000 .
C00F C 0.8950(2) 0.8426(2) 0.5858(2) 0.0408(4) Uani 1.000000 .
H00F H 0.9989(2) 0.8321(2) 0.6134(2) 0.0489(5) Uiso 1.000000 R
C00G C 0.7841(2) 0.7259(2) 0.60890(18) 0.0375(4) Uani 1.000000 .
C00H C 0.2316(2) 0.60961(19) 0.0226(2) 0.0421(5) Uani 1.000000 .
H00H H 0.1741(2) 0.51803(19) -0.0103(2) 0.0506(5) Uiso 1.000000 R
C00I C 0.5426(2) 0.7105(2) 0.64455(18) 0.0378(4) Uani 1.000000 .
C00J C 0.3830(2) 0.63034(19) 0.07486(18) 0.0387(4) Uani 1.000000 .
H00J H 0.4286(2) 0.55322(19) 0.07794(18) 0.0465(5) Uiso 1.000000 R
C00K C 0.2489(2) 0.8619(2) 0.0642(2) 0.0443(5) Uani 1.000000 .
H00K H 0.2034(2) 0.9391(2) 0.0598(2) 0.0532(6) Uiso 1.000000 R
C00L C 0.4011(2) 0.8826(2) 0.1159(2) 0.0437(5) Uani 1.000000 .
H00L H 0.4592(2) 0.9742(2) 0.1460(2) 0.0524(6) Uiso 1.000000 R
C00M C 0.6689(2) 0.5146(2) 0.6575(2) 0.0460(5) Uani 1.000000 .
H00M H 0.6689(2) 0.4227(2) 0.6715(2) 0.0552(6) Uiso 1.000000 R
C00N C 0.7894(2) 0.5899(2) 0.62798(19) 0.0416(4) Uani 1.000000 .
C00O C 0.5478(2) 0.5739(2) 0.6666(2) 0.0447(5) Uani 1.000000 .
H00O H 0.4689(2) 0.5214(2) 0.6878(2) 0.0537(6) Uiso 1.000000 R
C00P C -0.0652(2) 0.8040(2) -0.0360(2) 0.0532(5) Uani 1.000000 .
H00c H -0.0336(14) 0.8652(10) -0.0923(14) 0.0798(8) Uiso 1.000000 GR
H00e H -0.1706(3) 0.7655(3) -0.0729(16) 0.0798(8) Uiso 1.000000 GR
H00g H -0.0441(15) 0.8570(11) 0.0553(3) 0.0798(8) Uiso 1.000000 GR
C00Q C 0.3208(3) 0.7137(3) 0.7118(3) 0.0610(6) Uani 1.000000 .
H00i H 0.2617(14) 0.6266(10) 0.6526(9) 0.0914(9) Uiso 1.000000 GR
H00n H 0.3726(3) 0.6948(18) 0.7983(9) 0.0914(9) Uiso 1.000000 GR
H00p H 0.2570(13) 0.7774(8) 0.7259(17) 0.0914(9) Uiso 1.000000 GR
C00R C 0.9356(3) 0.4148(3) 0.6609(3) 0.0696(7) Uani 1.000000 .
H00q H 0.8564(12) 0.3379(4) 0.6048(13) 0.1044(11) Uiso 1.000000 GR
H00r H 1.0296(10) 0.3965(11) 0.653(2) 0.1044(11) Uiso 1.000000 GR
H00s H 0.935(2) 0.4235(8) 0.7546(7) 0.1044(11) Uiso 1.000000 GR

loop_
_atom_site_aniso_label
_atom_site_aniso_U_11
_atom_site_aniso_U_22
_atom_site_aniso_U_33
_atom_site_aniso_U_12
_atom_site_aniso_U_13
_atom_site_aniso_U_23
S001 0.0399(3) 0.0391(3) 0.0355(3) 0.0076(2) 0.0144(2) 0.00663(19)
O002 0.0412(8) 0.0420(7) 0.0418(7) -0.0026(6) 0.0068(6) 0.0006(6)
O003 0.0499(8) 0.0523(8) 0.0484(8) 0.0044(6) 0.0211(7) 0.0186(6)
O004 0.0412(8) 0.0542(8) 0.0595(9) 0.0121(6) 0.0236(7) 0.0225(7)
O005 0.0396(8) 0.0437(8) 0.0650(10) 0.0065(6) 0.0088(7) 0.0072(7)
O006 0.0529(9) 0.0537(9) 0.0519(8) 0.0197(7) 0.0192(7) -0.0010(7)
O007 0.0634(10) 0.0621(9) 0.0681(10) 0.0327(8) 0.0296(8) 0.0286(8)
N008 0.0335(8) 0.0304(7) 0.0358(8) 0.0031(6) 0.0094(6) 0.0058(6)
C009 0.0373(10) 0.0351(9) 0.0306(9) 0.0048(7) 0.0077(7) 0.0071(7)
C00A 0.0382(10) 0.0261(8) 0.0396(10) 0.0013(7) 0.0129(8) 0.0066(7)
C00B 0.0316(9) 0.0340(9) 0.0422(10) -0.0011(7) 0.0112(8) 0.0071(8)
C00C 0.0406(10) 0.0377(10) 0.0340(9) 0.0054(8) 0.0111(8) 0.0066(8)
C00D 0.0379(10) 0.0343(9) 0.0381(10) 0.0041(7) 0.0122(8) 0.0046(7)
C00E 0.0431(11) 0.0346(9) 0.0289(9) 0.0065(8) 0.0101(8) 0.0050(7)
C00F 0.0320(10) 0.0431(10) 0.0442(11) 0.0032(8) 0.0092(8) 0.0089(8)
C00G 0.0362(10) 0.0419(10) 0.0329(9) 0.0053(8) 0.0084(8) 0.0099(8)
C00H 0.0480(12) 0.0299(9) 0.0454(11) 0.0033(8) 0.0129(9) 0.0052(8)
C00I 0.0377(10) 0.0407(10) 0.0335(9) 0.0046(8) 0.0094(8) 0.0096(8)
C00J 0.0480(11) 0.0326(9) 0.0375(10) 0.0110(8) 0.0136(8) 0.0085(7)
C00K 0.0475(12) 0.0341(10) 0.0493(11) 0.0117(8) 0.0109(9) 0.0046(8)
C00L 0.0475(11) 0.0299(9) 0.0473(11) 0.0035(8) 0.0103(9) 0.0005(8)
C00M 0.0592(13) 0.0371(10) 0.0426(11) 0.0099(9) 0.0128(9) 0.0155(8)
C00N 0.0472(11) 0.0436(11) 0.0355(10) 0.0144(9) 0.0100(8) 0.0109(8)
C00O 0.0453(11) 0.0457(11) 0.0421(11) 0.0010(9) 0.0127(9) 0.0158(9)
C00P 0.0457(12) 0.0570(13) 0.0555(13) 0.0168(10) 0.0106(10) 0.0084(10)
C00Q 0.0518(13) 0.0725(16) 0.0712(16) 0.0122(11) 0.0334(12) 0.0268(13)
C00R 0.0810(18) 0.0660(16) 0.0781(17) 0.0408(14) 0.0268(14) 0.0306(13)

loop_
_atom_type_symbol
_atom_type_scat_dispersion_real
_atom_type_scat_dispersion_imag
_atom_type_scat_Cromer_Mann_a1
_atom_type_scat_Cromer_Mann_a2
_atom_type_scat_Cromer_Mann_a3
_atom_type_scat_Cromer_Mann_a4
_atom_type_scat_Cromer_Mann_b1
_atom_type_scat_Cromer_Mann_b2
_atom_type_scat_Cromer_Mann_b3
_atom_type_scat_Cromer_Mann_b4
_atom_type_scat_Cromer_Mann_c
_atom_type_scat_source
_atom_type_scat_dispersion_source
H 0.00000 0.00000 0.49300 0.32291 0.14019 0.04081 10.51090 26.12570 3.14236 57.79970 0.0030380000826 'International Tables Volume C Table 6.1.1.4 (pp. 500-502)' 'Henke, Gullikson and Davis, At. Data and Nucl. Data Tables, 1993, 54, 2'
C 0.01920 0.00962 2.31000 1.02000 1.58860 0.86500 20.84390 10.20750 0.56870 51.65120 0.215599998832 'International Tables Volume C Table 6.1.1.4 (pp. 500-502)' 'Henke, Gullikson and Davis, At. Data and Nucl. Data Tables, 1993, 54, 2'
S 0.33537 0.55136 6.90530 5.20340 1.43790 1.58630 1.46790 22.21510 0.25360 56.17200 0.866900026798 'International Tables Volume C Table 6.1.1.4 (pp. 500-502)' 'Henke, Gullikson and Davis, At. Data and Nucl. Data Tables, 1993, 54, 2'
O 0.05239 0.03377 3.04850 2.28680 1.54630 0.86700 13.27710 5.70110 0.32390 32.90890 0.250800013542 'International Tables Volume C Table 6.1.1.4 (pp. 500-502)' 'Henke, Gullikson and Davis, At. Data and Nucl. Data Tables, 1993, 54, 2'
N 0.03256 0.01839 12.21260 3.13220 2.01250 1.16630 0.00570 9.89330 28.99750 0.58260 -11.5290002823 'International Tables Volume C Table 6.1.1.4 (pp. 500-502)' 'Henke, Gullikson and Davis, At. Data and Nucl. Data Tables, 1993, 54, 2'

loop_
_geom_angle_atom_site_label_1
_geom_angle_atom_site_label_2
_geom_angle_atom_site_label_3
_geom_angle
O006 S001 O003 118.94(9)
N008 S001 O003 111.04(8)
N008 S001 O006 104.37(8)
C00E S001 O003 108.65(8)
C00E S001 O006 109.73(9)
C00E S001 N008 102.91(8)
C00F O002 C00D 95.13(12)
C00Q O004 C00I 116.97(16)
C00P O005 C00C 118.24(15)
C00R O007 C00N 117.51(18)
C00A N008 S001 114.31(11)
C00B N008 S001 110.32(11)
C00B N008 C00A 59.04(11)
C00G C009 C00D 104.59(15)
C00I C009 C00D 134.30(17)
C00I C009 C00G 121.03(17)
H00A C00A N008 120.69(9)
C00B C00A N008 60.55(11)
C00B C00A H00A 120.69(10)
C00D C00A N008 115.15(14)
C00D C00A H00A 120.69(9)
C00D C00A C00B 102.54(15)
C00A C00B N008 60.41(11)
H00B C00B N008 120.41(9)
H00B C00B C00A 120.41(10)
C00F C00B N008 115.82(14)
C00F C00B C00A 102.90(15)
C00F C00B H00B 120.41(9)
C00H C00C O005 115.32(16)
C00K C00C O005 124.63(17)
C00K C00C C00H 120.05(18)
C009 C00D O002 100.05(14)
C00A C00D O002 98.95(13)
C00A C00D C009 111.69(14)
H00D C00D O002 114.73(9)
H00D C00D C009 114.73(10)
H00D C00D C00A 114.73(10)
C00J C00E S001 119.31(14)
C00L C00E S001 120.39(14)
C00L C00E C00J 120.28(18)
C00B C00F O002 99.41(14)
H00F C00F O002 114.69(9)
H00F C00F C00B 114.69(10)
C00G C00F O002 100.77(14)
C00G C00F C00B 110.78(14)
C00G C00F H00F 114.69(10)
C00F C00G C009 104.89(16)
C00N C00G C009 122.23(17)
C00N C00G C00F 132.81(18)
H00H C00H C00C 119.79(11)
C00J C00H C00C 120.41(17)
C00J C00H H00H 119.79(11)
C009 C00I O004 117.77(16)
C00O C00I O004 124.92(17)
C00O C00I C009 117.31(18)
C00H C00J C00E 119.55(17)
H00J C00J C00E 120.22(11)
H00J C00J C00H 120.22(11)
H00K C00K C00C 120.27(11)
C00L C00K C00C 119.45(18)
C00L C00K H00K 120.27(11)
C00K C00L C00E 120.21(17)
H00L C00L C00E 119.90(11)
H00L C00L C00K 119.90(11)
C00N C00M H00M 119.41(12)
C00O C00M H00M 119.41(11)
C00O C00M C00N 121.19(18)
C00G C00N O007 116.69(18)
C00M C00N O007 126.28(18)
C00M C00N C00G 117.03(18)
C00M C00O C00I 121.20(18)
H00O C00O C00I 119.40(12)
H00O C00O C00M 119.40(11)
H00c C00P O005 109.5
H00e C00P O005 109.5
H00e C00P H00c 109.5
H00g C00P O005 109.5
H00g C00P H00c 109.5
H00g C00P H00e 109.5
H00i C00Q O004 109.5
H00n C00Q O004 109.5
H00n C00Q H00i 109.5
H00p C00Q O004 109.5
H00p C00Q H00i 109.5
H00p C00Q H00n 109.5
H00q C00R O007 109.5
H00r C00R O007 109.5
H00r C00R H00q 109.5
H00s C00R O007 109.5
H00s C00R H00q 109.5
H00s C00R H00r 109.5

loop_
_geom_bond_atom_site_label_1
_geom_bond_atom_site_label_2
_geom_bond_distance
S001 O003 1.4331(14)
S001 O006 1.4272(14)
S001 N008 1.6898(15)
S001 C00E 1.7446(19)
O002 C00D 1.462(2)
O002 C00F 1.456(2)
O004 C00I 1.377(2)
O004 C00Q 1.427(2)
O005 C00C 1.350(2)
O005 C00P 1.425(3)
O007 C00N 1.371(2)
O007 C00R 1.419(3)
N008 C00A 1.493(2)
N008 C00B 1.495(2)
C009 C00D 1.519(2)
C009 C00G 1.382(3)
C009 C00I 1.378(3)
C00A H00A 0.9800
C00A C00B 1.473(3)
C00A C00D 1.548(2)
C00B H00B 0.9800
C00B C00F 1.541(3)
C00C C00H 1.388(3)
C00C C00K 1.393(3)
C00D H00D 0.9800
C00E C00J 1.392(3)
C00E C00L 1.385(3)
C00F H00F 0.9800
C00F C00G 1.510(3)
C00G C00N 1.378(3)
C00H H00H 0.9300
C00H C00J 1.366(3)
C00I C00O 1.393(3)
C00J H00J 0.9300
C00K H00K 0.9300
C00K C00L 1.373(3)
C00L H00L 0.9300
C00M H00M 0.9300
C00M C00N 1.384(3)
C00M C00O 1.390(3)
C00O H00O 0.9300
C00P H00c 0.9600
C00P H00e 0.9600
C00P H00g 0.9600
C00Q H00i 0.9600
C00Q H00n 0.9600
C00Q H00p 0.9600
C00R H00q 0.9600
C00R H00r 0.9600
C00R H00s 0.9600
